data_1553892
loop_
_publ_author_name
'Wang, Huanan'
'Li, Shuaiqi'
'Wang, Baiquan'
'Li, Bin'

_publ_section_title
;
 The regioselective synthesis of 2-phosphinoylindoles via
 Rh(iii)-catalyzed C--H activation
;
_journal_issue 1
_journal_name_full 'Organic Chemistry Frontiers'
_journal_page_first 88
_journal_paper_doi 10.1039/C7QO00746A
_journal_volume 5
_journal_year 2018
_chemical_formula_moiety 'C28 H24 N O2 P'
_chemical_formula_sum 'C28 H24 N O2 P'
_chemical_formula_weight 437.45
_space_group_crystal_system monoclinic
_space_group_IT_number 15
_space_group_name_Hall '-C 2yc'
_space_group_name_H-M_alt 'C 1 2/c 1'
_atom_sites_solution_hydrogens geom
_atom_sites_solution_primary direct
_audit_creation_date 2017-03-13
_audit_creation_method
;
Olex2 1.2
(compiled 2017.03.02 svn.r3394 for OlexSys, GUI svn.r5324)
;
_audit_update_record
;
2017-07-20 deposited with the CCDC.
2017-09-22 downloaded from the CCDC.
;
_cell_angle_alpha 90
_cell_angle_beta 115.972(4)
_cell_angle_gamma 90
_cell_formula_units_Z 8
_cell_length_a 24.609(6)
_cell_length_b 9.508(2)
_cell_length_c 21.415(5)
_cell_measurement_reflns_used 6054
_cell_measurement_temperature 213(2)
_cell_measurement_theta_max 27.5
_cell_measurement_theta_min 3.3
_cell_volume 4504.7(18)
_computing_cell_refinement 'CrystalClear-SM Expert 2.1 b42 (Rigaku, 2015)'
_computing_data_collection CrystalClear
_computing_data_reduction CrystalClear
_computing_molecular_graphics 'Olex2 (Dolomanov et al., 2009)'
_computing_publication_material 'Olex2 (Dolomanov et al., 2009)'
_computing_structure_refinement 'ShelXL (Sheldrick, 2015)'
_computing_structure_solution 'ShelXS (Sheldrick, 2008)'
_diffrn_ambient_temperature 213.15
_diffrn_measured_fraction_theta_full 0.991
_diffrn_measured_fraction_theta_max 0.981
_diffrn_measurement_device_type 'Rigaku Xtalab P200'
_diffrn_measurement_method '\w scans'
_diffrn_radiation_monochromator confocal
_diffrn_radiation_type MoK\a
_diffrn_radiation_wavelength 0.71073
_diffrn_reflns_av_R_equivalents 0.0964
_diffrn_reflns_av_unetI/netI 0.0656
_diffrn_reflns_Laue_measured_fraction_full 0.991
_diffrn_reflns_Laue_measured_fraction_max 0.981
_diffrn_reflns_limit_h_max 31
_diffrn_reflns_limit_h_min -32
_diffrn_reflns_limit_k_max 12
_diffrn_reflns_limit_k_min -10
_diffrn_reflns_limit_l_max 27
_diffrn_reflns_limit_l_min -27
_diffrn_reflns_number 22409
_diffrn_reflns_point_group_measured_fraction_full 0.991
_diffrn_reflns_point_group_measured_fraction_max 0.981
_diffrn_reflns_theta_full 25.242
_diffrn_reflns_theta_max 27.543
_diffrn_reflns_theta_min 3.284
_diffrn_standards_decay_% 0
_diffrn_standards_interval_count 0
_diffrn_standards_interval_time 0
_diffrn_standards_number 0
_exptl_absorpt_coefficient_mu 0.148
_exptl_absorpt_correction_T_max 1.000
_exptl_absorpt_correction_T_min 0.479
_exptl_absorpt_correction_type multi-scan
_exptl_absorpt_process_details 'REQAB (Rigaku, 1998)'
_exptl_crystal_colour colourless
_exptl_crystal_colour_primary colourless
_exptl_crystal_density_diffrn 1.290
_exptl_crystal_density_method "'not measured'"
_exptl_crystal_description prism
_exptl_crystal_F_000 1840
_exptl_crystal_size_max 0.2
_exptl_crystal_size_mid 0.18
_exptl_crystal_size_min 0.12
_refine_diff_density_max 0.479
_refine_diff_density_min -0.459
_refine_diff_density_rms 0.086
_refine_ls_extinction_method none
_refine_ls_goodness_of_fit_ref 1.029
_refine_ls_hydrogen_treatment constr
_refine_ls_matrix_type full
_refine_ls_number_parameters 291
_refine_ls_number_reflns 5094
_refine_ls_number_restraints 0
_refine_ls_restrained_S_all 1.029
_refine_ls_R_factor_all 0.0569
_refine_ls_R_factor_gt 0.0471
_refine_ls_shift/su_max 0.003
_refine_ls_shift/su_mean 0.000
_refine_ls_structure_factor_coef Fsqd
_refine_ls_weighting_details 'w=1/[\s^2^(Fo^2^)+(0.0886P)^2^] where P=(Fo^2^+2Fc^2^)/3'
_refine_ls_weighting_scheme calc
_refine_ls_wR_factor_gt 0.1320
_refine_ls_wR_factor_ref 0.1488
_reflns_Friedel_coverage 0.000
_reflns_number_gt 4013
_reflns_number_total 5094
_reflns_threshold_expression 'I > 2\s(I)'
_cod_data_source_file c7qo00746a2.cif
_cod_data_source_block shelx_sq
_cod_original_cell_volume 4504.5(18)
_cod_database_code 1553892
_shelx_shelxl_version_number 2014/8
_shelx_space_group_comment
;
The symmetry employed for this shelxl refinement is uniquely defined
by the following loop, which should always be used as a source of
symmetry information in preference to the above space-group names.
They are only intended as comments.
;
_shelx_estimated_absorpt_t_max 0.982
_shelx_estimated_absorpt_t_min 0.971
_olex2_refinement_description
;
1. Fixed Uiso
 At 1.2 times of:
  All C(H) groups
 At 1.5 times of:
  All C(H,H,H) groups
2.a Aromatic/amide H refined with riding coordinates:
 C2(H2), C3(H3), C5(H5), C9(H9), C10(H10), C11(H11), C12(H12), C13(H13),
 C16(H16), C17(H17), C18(H18), C19(H19), C20(H20), C22(H22), C23(H23), C24(H24),
  C25(H25), C26(H26)
2.b Idealised Me refined as rotating group:
 C27(H27A,H27B,H27C), C28(H28A,H28B,H28C)
;
_olex2_submission_special_instructions 'No special instructions were received'

loop_
_space_group_symop_operation_xyz
'x, y, z'
'-x, y, -z+1/2'
'x+1/2, y+1/2, z'
'-x+1/2, y+1/2, -z+1/2'
'-x, -y, -z'
'x, -y, z-1/2'
'-x+1/2, -y+1/2, -z'
'x+1/2, -y+1/2, z-1/2'

loop_
_atom_site_label
_atom_site_type_symbol
_atom_site_fract_x
_atom_site_fract_y
_atom_site_fract_z
_atom_site_U_iso_or_equiv
_atom_site_adp_type
_atom_site_occupancy
_atom_site_site_symmetry_order
_atom_site_calc_flag
_atom_site_refinement_flags_posn
P1 P 0.09017(2) 0.15111(4) 0.17445(2) 0.02001(14) Uani 1 1 d .
O1 O 0.40957(6) 0.16806(15) 0.47977(7) 0.0353(3) Uani 1 1 d .
O2 O 0.04857(6) 0.03540(13) 0.17195(6) 0.0294(3) Uani 1 1 d .
N1 N 0.16572(7) 0.13649(15) 0.31385(7) 0.0248(3) Uani 1 1 d .
C1 C 0.22500(8) 0.14202(17) 0.36191(9) 0.0233(4) Uani 1 1 d .
C2 C 0.25032(9) 0.13960(19) 0.43473(9) 0.0285(4) Uani 1 1 d .
H2 H 0.2259 0.1323 0.4582 0.034 Uiso 1 1 calc R
C3 C 0.31152(9) 0.14825(19) 0.47017(9) 0.0299(4) Uani 1 1 d .
H3 H 0.3293 0.1474 0.5190 0.036 Uiso 1 1 calc R
C4 C 0.34941(9) 0.15855(18) 0.43626(9) 0.0267(4) Uani 1 1 d .
C5 C 0.32496(8) 0.15712(16) 0.36414(9) 0.0225(4) Uani 1 1 d .
H5 H 0.3499 0.1607 0.3412 0.027 Uiso 1 1 calc R
C6 C 0.26161(8) 0.15012(15) 0.32663(8) 0.0194(3) Uani 1 1 d .
C7 C 0.22188(8) 0.14752(15) 0.25408(8) 0.0182(3) Uani 1 1 d .
C8 C 0.24284(8) 0.14756(16) 0.19875(8) 0.0182(3) Uani 1 1 d .
C9 C 0.27509(8) 0.26134(18) 0.19113(9) 0.0246(4) Uani 1 1 d .
H9 H 0.2838 0.3386 0.2214 0.030 Uiso 1 1 calc R
C10 C 0.29444(9) 0.2614(2) 0.13906(10) 0.0336(4) Uani 1 1 d .
H10 H 0.3158 0.3391 0.1340 0.040 Uiso 1 1 calc R
C11 C 0.28244(10) 0.1478(2) 0.09467(10) 0.0342(5) Uani 1 1 d .
H11 H 0.2952 0.1485 0.0592 0.041 Uiso 1 1 calc R
C12 C 0.25156(9) 0.0332(2) 0.10282(9) 0.0306(4) Uani 1 1 d .
H12 H 0.2436 -0.0446 0.0730 0.037 Uiso 1 1 calc R
C13 C 0.23219(8) 0.03254(17) 0.15489(8) 0.0225(4) Uani 1 1 d .
H13 H 0.2117 -0.0464 0.1604 0.027 Uiso 1 1 calc R
C14 C 0.16338(8) 0.14025(17) 0.24788(8) 0.0221(4) Uani 1 1 d .
C15 C 0.06210(8) 0.32221(17) 0.18198(8) 0.0210(3) Uani 1 1 d .
C16 C 0.09878(8) 0.42965(19) 0.22329(9) 0.0272(4) Uani 1 1 d .
H16 H 0.1402 0.4138 0.2507 0.033 Uiso 1 1 calc R
C17 C 0.07370(10) 0.5606(2) 0.22380(10) 0.0325(4) Uani 1 1 d .
H17 H 0.0983 0.6331 0.2518 0.039 Uiso 1 1 calc R
C18 C 0.01285(10) 0.5845(2) 0.18333(10) 0.0345(5) Uani 1 1 d .
H18 H -0.0038 0.6732 0.1839 0.041 Uiso 1 1 calc R
C19 C -0.02363(9) 0.4783(2) 0.14192(10) 0.0327(4) Uani 1 1 d .
H19 H -0.0650 0.4951 0.1141 0.039 Uiso 1 1 calc R
C20 C 0.00063(8) 0.34762(19) 0.14136(9) 0.0257(4) Uani 1 1 d .
H20 H -0.0243 0.2754 0.1135 0.031 Uiso 1 1 calc R
C21 C 0.09922(8) 0.16097(16) 0.09568(8) 0.0192(3) Uani 1 1 d .
C22 C 0.12334(8) 0.27895(17) 0.07814(8) 0.0212(3) Uani 1 1 d .
H22 H 0.1382 0.3542 0.1096 0.025 Uiso 1 1 calc R
C23 C 0.12547(8) 0.28568(19) 0.01517(9) 0.0268(4) Uani 1 1 d .
H23 H 0.1427 0.3644 0.0042 0.032 Uiso 1 1 calc R
C24 C 0.10216(9) 0.1764(2) -0.03227(10) 0.0315(4) Uani 1 1 d .
H24 H 0.1030 0.1819 -0.0757 0.038 Uiso 1 1 calc R
C25 C 0.07786(9) 0.0601(2) -0.01559(10) 0.0335(4) Uani 1 1 d .
H25 H 0.0623 -0.0140 -0.0476 0.040 Uiso 1 1 calc R
C26 C 0.07631(8) 0.05174(18) 0.04802(9) 0.0267(4) Uani 1 1 d .
H26 H 0.0597 -0.0280 0.0591 0.032 Uiso 1 1 calc R
C27 C 0.11523(10) 0.1376(3) 0.33224(11) 0.0430(6) Uani 1 1 d .
H27A H 0.1215 0.0658 0.3669 0.065 Uiso 1 1 calc GR
H27B H 0.0780 0.1185 0.2912 0.065 Uiso 1 1 calc GR
H27C H 0.1127 0.2291 0.3508 0.065 Uiso 1 1 calc GR
C28 C 0.45070(9) 0.1555(2) 0.44997(10) 0.0342(5) Uani 1 1 d .
H28A H 0.4456 0.0645 0.4276 0.051 Uiso 1 1 calc GR
H28B H 0.4917 0.1641 0.4861 0.051 Uiso 1 1 calc GR
H28C H 0.4429 0.2293 0.4158 0.051 Uiso 1 1 calc GR

loop_
_atom_site_aniso_label
_atom_site_aniso_U_11
_atom_site_aniso_U_22
_atom_site_aniso_U_33
_atom_site_aniso_U_23
_atom_site_aniso_U_13
_atom_site_aniso_U_12
P1 0.0198(3) 0.0229(2) 0.0174(2) 0.00177(15) 0.0083(2) -0.00232(16)
O1 0.0276(8) 0.0483(9) 0.0198(7) -0.0066(5) 0.0009(6) 0.0090(6)
O2 0.0309(8) 0.0300(7) 0.0293(7) 0.0027(5) 0.0149(6) -0.0087(5)
N1 0.0245(8) 0.0348(8) 0.0169(7) 0.0041(6) 0.0106(6) 0.0050(6)
C1 0.0274(10) 0.0238(8) 0.0186(8) 0.0023(6) 0.0101(8) 0.0070(7)
C2 0.0382(11) 0.0326(9) 0.0164(8) 0.0031(7) 0.0135(8) 0.0141(8)
C3 0.0379(12) 0.0333(10) 0.0140(8) -0.0004(7) 0.0073(8) 0.0140(8)
C4 0.0287(10) 0.0254(9) 0.0192(8) -0.0030(6) 0.0043(8) 0.0095(7)
C5 0.0264(10) 0.0191(8) 0.0200(8) -0.0010(6) 0.0082(8) 0.0054(7)
C6 0.0262(9) 0.0154(7) 0.0162(8) -0.0005(5) 0.0088(7) 0.0045(6)
C7 0.0213(9) 0.0155(7) 0.0164(8) 0.0011(6) 0.0067(7) 0.0019(6)
C8 0.0185(8) 0.0204(8) 0.0143(7) 0.0025(6) 0.0060(7) 0.0040(6)
C9 0.0266(10) 0.0234(8) 0.0229(9) -0.0005(6) 0.0101(8) -0.0028(7)
C10 0.0337(11) 0.0355(10) 0.0380(11) 0.0060(8) 0.0217(9) -0.0032(8)
C11 0.0383(12) 0.0441(11) 0.0292(10) 0.0055(8) 0.0232(9) 0.0069(9)
C12 0.0388(11) 0.0315(10) 0.0246(9) -0.0044(7) 0.0168(9) 0.0060(8)
C13 0.0271(9) 0.0193(8) 0.0208(8) 0.0003(6) 0.0102(7) 0.0015(7)
C14 0.0260(9) 0.0240(8) 0.0171(8) 0.0029(6) 0.0103(7) 0.0018(7)
C15 0.0201(9) 0.0270(8) 0.0170(8) 0.0009(6) 0.0093(7) -0.0010(7)
C16 0.0234(10) 0.0328(9) 0.0240(9) -0.0036(7) 0.0090(8) -0.0043(7)
C17 0.0391(12) 0.0308(10) 0.0299(10) -0.0097(8) 0.0171(9) -0.0074(8)
C18 0.0440(12) 0.0299(10) 0.0363(11) -0.0023(8) 0.0238(10) 0.0060(9)
C19 0.0267(10) 0.0406(11) 0.0307(10) 0.0015(8) 0.0123(8) 0.0060(8)
C20 0.0216(9) 0.0326(10) 0.0222(9) -0.0024(7) 0.0088(8) -0.0025(7)
C21 0.0168(8) 0.0206(8) 0.0179(8) 0.0016(6) 0.0057(7) 0.0005(6)
C22 0.0211(9) 0.0200(8) 0.0222(8) -0.0007(6) 0.0094(7) 0.0002(6)
C23 0.0293(10) 0.0269(9) 0.0283(9) 0.0061(7) 0.0162(8) 0.0018(7)
C24 0.0328(11) 0.0435(11) 0.0226(9) -0.0015(8) 0.0163(8) 0.0010(8)
C25 0.0335(11) 0.0393(11) 0.0270(10) -0.0126(8) 0.0125(9) -0.0069(9)
C26 0.0281(10) 0.0266(9) 0.0254(9) -0.0039(7) 0.0117(8) -0.0074(7)
C27 0.0316(12) 0.0786(16) 0.0260(10) 0.0108(10) 0.0191(9) 0.0106(11)
C28 0.0234(10) 0.0372(11) 0.0330(11) -0.0057(8) 0.0042(9) 0.0014(8)

loop_
_atom_type_symbol
_atom_type_description
_atom_type_scat_dispersion_real
_atom_type_scat_dispersion_imag
_atom_type_scat_source
C C 0.0033 0.0016 'International Tables Vol C Tables 4.2.6.8 and 6.1.1.4'
H H 0.0000 0.0000 'International Tables Vol C Tables 4.2.6.8 and 6.1.1.4'
N N 0.0061 0.0033 'International Tables Vol C Tables 4.2.6.8 and 6.1.1.4'
O O 0.0106 0.0060 'International Tables Vol C Tables 4.2.6.8 and 6.1.1.4'
P P 0.1023 0.0942 'International Tables Vol C Tables 4.2.6.8 and 6.1.1.4'

loop_
_geom_angle_atom_site_label_1
_geom_angle_atom_site_label_2
_geom_angle_atom_site_label_3
_geom_angle
O2 P1 C14 113.47(7)
O2 P1 C15 112.70(8)
O2 P1 C21 111.77(7)
C14 P1 C15 104.45(8)
C21 P1 C14 109.54(8)
C21 P1 C15 104.29(7)
C4 O1 C28 117.52(14)
C1 N1 C14 108.62(14)
C1 N1 C27 123.37(14)
C14 N1 C27 127.86(16)
N1 C1 C2 130.00(16)
N1 C1 C6 108.67(14)
C2 C1 C6 121.33(17)
C1 C2 H2 121.2
C3 C2 C1 117.60(16)
C3 C2 H2 121.2
C2 C3 H3 118.8
C2 C3 C4 122.39(17)
C4 C3 H3 118.8
O1 C4 C3 114.61(16)
O1 C4 C5 124.86(17)
C5 C4 C3 120.52(18)
C4 C5 H5 121.1
C4 C5 C6 117.79(16)
C6 C5 H5 121.1
C1 C6 C7 106.77(16)
C5 C6 C1 120.33(15)
C5 C6 C7 132.89(15)
C6 C7 C8 123.82(15)
C14 C7 C6 106.98(14)
C14 C7 C8 129.16(15)
C9 C8 C7 120.56(14)
C13 C8 C7 120.70(14)
C13 C8 C9 118.72(14)
C8 C9 H9 119.8
C10 C9 C8 120.44(15)
C10 C9 H9 119.8
C9 C10 H10 119.8
C11 C10 C9 120.40(17)
C11 C10 H10 119.8
C10 C11 H11 120.2
C10 C11 C12 119.51(16)
C12 C11 H11 120.2
C11 C12 H12 119.8
C11 C12 C13 120.33(16)
C13 C12 H12 119.8
C8 C13 C12 120.57(15)
C8 C13 H13 119.7
C12 C13 H13 119.7
N1 C14 P1 117.98(13)
C7 C14 P1 132.78(12)
C7 C14 N1 108.95(15)
C16 C15 P1 123.46(13)
C16 C15 C20 119.50(16)
C20 C15 P1 116.97(13)
C15 C16 H16 120.2
C17 C16 C15 119.64(18)
C17 C16 H16 120.2
C16 C17 H17 119.8
C18 C17 C16 120.35(18)
C18 C17 H17 119.8
C17 C18 H18 119.9
C17 C18 C19 120.15(18)
C19 C18 H18 119.9
C18 C19 H19 120.0
C20 C19 C18 120.05(18)
C20 C19 H19 120.0
C15 C20 H20 119.8
C19 C20 C15 120.31(17)
C19 C20 H20 119.8
C22 C21 P1 122.44(12)
C26 C21 P1 118.21(12)
C26 C21 C22 119.10(15)
C21 C22 H22 119.8
C23 C22 C21 120.35(15)
C23 C22 H22 119.8
C22 C23 H23 119.9
C22 C23 C24 120.13(16)
C24 C23 H23 119.9
C23 C24 H24 120.1
C25 C24 C23 119.88(16)
C25 C24 H24 120.1
C24 C25 H25 119.8
C24 C25 C26 120.30(17)
C26 C25 H25 119.8
C21 C26 H26 119.9
C25 C26 C21 120.22(16)
C25 C26 H26 119.9
N1 C27 H27A 109.5
N1 C27 H27B 109.5
N1 C27 H27C 109.5
H27A C27 H27B 109.5
H27A C27 H27C 109.5
H27B C27 H27C 109.5
O1 C28 H28A 109.5
O1 C28 H28B 109.5
O1 C28 H28C 109.5
H28A C28 H28B 109.5
H28A C28 H28C 109.5
H28B C28 H28C 109.5

loop_
_geom_bond_atom_site_label_1
_geom_bond_atom_site_label_2
_geom_bond_distance
P1 O2 1.4878(12)
P1 C14 1.8021(19)
P1 C15 1.8021(17)
P1 C21 1.7979(16)
O1 C4 1.364(2)
O1 C28 1.418(2)
N1 C1 1.369(2)
N1 C14 1.389(2)
N1 C27 1.458(2)
C1 C2 1.403(2)
C1 C6 1.409(2)
C2 H2 0.9400
C2 C3 1.360(3)
C3 H3 0.9400
C3 C4 1.414(3)
C4 C5 1.391(2)
C5 H5 0.9400
C5 C6 1.408(2)
C6 C7 1.428(2)
C7 C8 1.485(2)
C7 C14 1.388(2)
C8 C9 1.393(2)
C8 C13 1.390(2)
C9 H9 0.9400
C9 C10 1.391(2)
C10 H10 0.9400
C10 C11 1.382(3)
C11 H11 0.9400
C11 C12 1.383(3)
C12 H12 0.9400
C12 C13 1.392(2)
C13 H13 0.9400
C15 C16 1.393(2)
C15 C20 1.397(2)
C16 H16 0.9400
C16 C17 1.391(3)
C17 H17 0.9400
C17 C18 1.382(3)
C18 H18 0.9400
C18 C19 1.384(3)
C19 H19 0.9400
C19 C20 1.381(3)
C20 H20 0.9400
C21 C22 1.395(2)
C21 C26 1.391(2)
C22 H22 0.9400
C22 C23 1.374(2)
C23 H23 0.9400
C23 C24 1.389(3)
C24 H24 0.9400
C24 C25 1.377(3)
C25 H25 0.9400
C25 C26 1.382(2)
C26 H26 0.9400
C27 H27A 0.9700
C27 H27B 0.9700
C27 H27C 0.9700
C28 H28A 0.9700
C28 H28B 0.9700
C28 H28C 0.9700

loop_
_geom_torsion_atom_site_label_1
_geom_torsion_atom_site_label_2
_geom_torsion_atom_site_label_3
_geom_torsion_atom_site_label_4
_geom_torsion
P1 C15 C16 C17 177.31(13)
P1 C15 C20 C19 -177.02(13)
P1 C21 C22 C23 -175.42(13)
P1 C21 C26 C25 174.79(15)
O1 C4 C5 C6 -178.52(15)
O2 P1 C14 N1 -56.42(14)
O2 P1 C14 C7 130.61(16)
O2 P1 C15 C16 140.81(13)
O2 P1 C15 C20 -42.10(15)
O2 P1 C21 C22 163.90(14)
O2 P1 C21 C26 -10.30(16)
N1 C1 C2 C3 -179.26(17)
N1 C1 C6 C5 179.96(14)
N1 C1 C6 C7 -0.72(18)
C1 N1 C14 P1 -174.24(12)
C1 N1 C14 C7 0.31(18)
C1 C2 C3 C4 -0.4(3)
C1 C6 C7 C8 -177.11(14)
C1 C6 C7 C14 0.89(17)
C2 C1 C6 C5 -0.5(2)
C2 C1 C6 C7 178.82(15)
C2 C3 C4 O1 179.22(16)
C2 C3 C4 C5 -1.4(3)
C3 C4 C5 C6 2.2(2)
C4 C5 C6 C1 -1.3(2)
C4 C5 C6 C7 179.63(16)
C5 C6 C7 C8 2.1(3)
C5 C6 C7 C14 -179.91(17)
C6 C1 C2 C3 1.3(2)
C6 C7 C8 C9 -63.2(2)
C6 C7 C8 C13 114.95(18)
C6 C7 C14 P1 172.70(13)
C6 C7 C14 N1 -0.75(17)
C7 C8 C9 C10 -179.72(16)
C7 C8 C13 C12 179.61(16)
C8 C7 C14 P1 -9.4(3)
C8 C7 C14 N1 177.11(14)
C8 C9 C10 C11 -0.7(3)
C9 C8 C13 C12 -2.2(3)
C9 C10 C11 C12 -0.7(3)
C10 C11 C12 C13 0.6(3)
C11 C12 C13 C8 0.9(3)
C13 C8 C9 C10 2.1(3)
C14 P1 C15 C16 17.19(15)
C14 P1 C15 C20 -165.72(12)
C14 P1 C21 C22 -69.46(16)
C14 P1 C21 C26 116.34(14)
C14 N1 C1 C2 -179.22(17)
C14 N1 C1 C6 0.27(18)
C14 C7 C8 C9 119.3(2)
C14 C7 C8 C13 -62.6(2)
C15 P1 C14 N1 66.70(14)
C15 P1 C14 C7 -106.28(17)
C15 P1 C21 C22 41.87(16)
C15 P1 C21 C26 -132.34(14)
C15 C16 C17 C18 -0.4(3)
C16 C15 C20 C19 0.2(2)
C16 C17 C18 C19 0.0(3)
C17 C18 C19 C20 0.5(3)
C18 C19 C20 C15 -0.6(3)
C20 C15 C16 C17 0.3(2)
C21 P1 C14 N1 177.92(12)
C21 P1 C14 C7 4.94(19)
C21 P1 C15 C16 -97.77(15)
C21 P1 C15 C20 79.32(14)
C21 C22 C23 C24 1.7(3)
C22 C21 C26 C25 0.4(3)
C22 C23 C24 C25 -1.2(3)
C23 C24 C25 C26 0.3(3)
C24 C25 C26 C21 0.1(3)
C26 C21 C22 C23 -1.3(3)
C27 N1 C1 C2 5.0(3)
C27 N1 C1 C6 -175.50(16)
C27 N1 C14 P1 1.3(2)
C27 N1 C14 C7 175.83(18)
C28 O1 C4 C3 169.91(16)
C28 O1 C4 C5 -9.4(2)
